data_1513449
loop_
_publ_author_name
'Gurung, Santosh K.'
'Thapa, Surendra'
'Kafle, Arjun'
'Dickie, Diane A.'
'Giri, Ramesh'

_publ_section_title
;
 Copper-Catalyzed Suzuki-Miyaura Coupling of Arylboronate Esters:
 Transmetalation with (PN)CuF and Identification of Intermediates.
;
_journal_issue 4
_journal_name_full 'Organic letters'
_journal_page_first 1264
_journal_page_last 1267
_journal_paper_doi 10.1021/ol500310u
_journal_volume 16
_journal_year 2014
_chemical_formula_sum 'C32 H56 Cu2 F2 N2 P2'
_chemical_formula_weight 695.80
_chemical_name_systematic
; 
 ? 
;
_space_group_crystal_system triclinic
_space_group_IT_number 2
_space_group_name_Hall '-P 1'
_space_group_name_H-M_alt 'P -1'
_symmetry_space_group_name_Hall '-P 1'
_symmetry_space_group_name_H-M 'P -1'
_atom_sites_solution_hydrogens geom
_audit_creation_method SHELXL-2013
_cell_angle_alpha 86.989(11)
_cell_angle_beta 76.970(11)
_cell_angle_gamma 68.516(10)
_cell_formula_units_Z 1
_cell_length_a 8.4927(13)
_cell_length_b 8.7287(15)
_cell_length_c 12.6862(18)
_cell_measurement_reflns_used 1599
_cell_measurement_temperature 100(2)
_cell_measurement_theta_max 24.40
_cell_measurement_theta_min 2.51
_cell_volume 852.1(2)
_computing_cell_refinement 'Bruker SAINT'
_computing_data_collection 'Bruker APEX2'
_computing_data_reduction 'Bruker SAINT'
_computing_molecular_graphics 'Bruker SHELXTL'
_computing_publication_material 'Bruker SHELXTL'
_computing_structure_refinement 'SHELXL-2013 (Sheldrick, 2013)'
_computing_structure_solution 'SHELXS-97 (Sheldrick 2008)'
_diffrn_ambient_temperature 100(2)
_diffrn_measured_fraction_theta_full 0.996
_diffrn_measured_fraction_theta_max 0.995
_diffrn_measurement_device_type 'Bruker APEX-II CCD'
_diffrn_measurement_method '\f and \w scans'
_diffrn_radiation_type MoK\a
_diffrn_radiation_wavelength 0.71073
_diffrn_reflns_av_R_equivalents 0.0681
_diffrn_reflns_av_unetI/netI 0.1089
_diffrn_reflns_Laue_measured_fraction_full 0.996
_diffrn_reflns_Laue_measured_fraction_max 0.995
_diffrn_reflns_limit_h_max 10
_diffrn_reflns_limit_h_min -10
_diffrn_reflns_limit_k_max 10
_diffrn_reflns_limit_k_min -10
_diffrn_reflns_limit_l_max 15
_diffrn_reflns_limit_l_min 0
_diffrn_reflns_number 7822
_diffrn_reflns_point_group_measured_fraction_full 0.996
_diffrn_reflns_point_group_measured_fraction_max 0.995
_diffrn_reflns_theta_full 25.242
_diffrn_reflns_theta_max 26.368
_diffrn_reflns_theta_min 1.649
_exptl_absorpt_coefficient_mu 1.376
_exptl_absorpt_correction_T_max 0.91
_exptl_absorpt_correction_T_min 0.72
_exptl_absorpt_correction_type multi-scan
_exptl_absorpt_process_details 'TWINABS (Bruker AXS Inc.)'
_exptl_crystal_colour yellow
_exptl_crystal_density_diffrn 1.356
_exptl_crystal_density_method 'not measured'
_exptl_crystal_description plate
_exptl_crystal_F_000 368
_exptl_crystal_size_max 0.252
_exptl_crystal_size_mid 0.169
_exptl_crystal_size_min 0.071
_refine_diff_density_max 0.622
_refine_diff_density_min -0.438
_refine_diff_density_rms 0.095
_refine_ls_extinction_method none
_refine_ls_goodness_of_fit_ref 1.045
_refine_ls_hydrogen_treatment constr
_refine_ls_matrix_type full
_refine_ls_number_parameters 182
_refine_ls_number_reflns 3401
_refine_ls_number_restraints 0
_refine_ls_restrained_S_all 1.045
_refine_ls_R_factor_all 0.0628
_refine_ls_R_factor_gt 0.0436
_refine_ls_shift/su_max 0.000
_refine_ls_shift/su_mean 0.000
_refine_ls_structure_factor_coef Fsqd
_refine_ls_weighting_details 'w=1/[\s^2^(Fo^2^)+(0.0454P)^2^+0.3470P] where P=(Fo^2^+2Fc^2^)/3'
_refine_ls_weighting_scheme calc
_refine_ls_wR_factor_gt 0.0869
_refine_ls_wR_factor_ref 0.0940
_reflns_Friedel_coverage 0.000
_reflns_number_gt 2854
_reflns_number_total 3397
_reflns_threshold_expression 'I > 2\s(I)'
_cod_data_source_file ol500310u_si_003.cif
_cod_data_source_block twin4_a
_cod_database_code 1513449
_shelx_space_group_comment
; 
The symmetry employed for this shelxl refinement is uniquely defined 
by the following loop, which should always be used as a source of 
symmetry information in preference to the above space-group names. 
They are only intended as comments. 
;
_shelx_estimated_absorpt_t_min 0.723
_shelx_estimated_absorpt_t_max 0.909
_shelxl_version_number 2013-3

loop_
_space_group_symop_operation_xyz
'x, y, z'
'-x, -y, -z'

loop_
_atom_site_label
_atom_site_type_symbol
_atom_site_fract_x
_atom_site_fract_y
_atom_site_fract_z
_atom_site_U_iso_or_equiv
_atom_site_adp_type
_atom_site_occupancy
_atom_site_site_symmetry_order
_atom_site_calc_flag
_atom_site_refinement_flags_posn
_atom_site_refinement_flags_adp
Cu1 Cu 0.43728(7) 0.63088(6) 0.08740(4) 0.01385(14) Uani 1 1 d . .
F1 F 0.6023(3) 0.5804(3) -0.05428(17) 0.0173(5) Uani 1 1 d . .
P1 P 0.28875(13) 0.80786(12) 0.21450(8) 0.0116(2) Uani 1 1 d . .
N1 N 0.6286(4) 0.5113(4) 0.1948(3) 0.0140(7) Uani 1 1 d . .
C1 C 0.6382(6) 0.3403(5) 0.2115(4) 0.0213(10) Uani 1 1 d . .
H1A H 0.7228 0.2854 0.2557 0.032 Uiso 1 1 calc R U
H1B H 0.6744 0.2816 0.1413 0.032 Uiso 1 1 calc R U
H1C H 0.5239 0.3400 0.2487 0.032 Uiso 1 1 calc R U
C2 C 0.7959(5) 0.5152(5) 0.1306(4) 0.0212(10) Uani 1 1 d . .
H2A H 0.7878 0.6298 0.1214 0.032 Uiso 1 1 calc R U
H2B H 0.8219 0.4619 0.0593 0.032 Uiso 1 1 calc R U
H2C H 0.8885 0.4565 0.1684 0.032 Uiso 1 1 calc R U
C3 C 0.5753(5) 0.6044(5) 0.2964(3) 0.0129(9) Uani 1 1 d . .
C4 C 0.6754(6) 0.5563(5) 0.3738(3) 0.0197(10) Uani 1 1 d . .
H4 H 0.7773 0.4598 0.3600 0.024 Uiso 1 1 calc R U
C5 C 0.6314(6) 0.6440(6) 0.4696(4) 0.0246(10) Uani 1 1 d . .
H5 H 0.7019 0.6084 0.5212 0.029 Uiso 1 1 calc R U
C6 C 0.4830(6) 0.7850(6) 0.4901(3) 0.0217(10) Uani 1 1 d . .
H6 H 0.4526 0.8486 0.5552 0.026 Uiso 1 1 calc R U
C7 C 0.3795(6) 0.8327(5) 0.4152(3) 0.0179(10) Uani 1 1 d . .
H7 H 0.2760 0.9274 0.4311 0.022 Uiso 1 1 calc R U
C8 C 0.4225(5) 0.7455(5) 0.3166(3) 0.0137(9) Uani 1 1 d . .
C9 C 0.2618(5) 1.0283(5) 0.1882(3) 0.0170(9) Uani 1 1 d . .
C10 C 0.4451(6) 1.0313(5) 0.1630(4) 0.0254(10) Uani 1 1 d . .
H10A H 0.4420 1.1399 0.1369 0.038 Uiso 1 1 calc R U
H10B H 0.5200 0.9467 0.1071 0.038 Uiso 1 1 calc R U
H10C H 0.4911 1.0093 0.2287 0.038 Uiso 1 1 calc R U
C11 C 0.1473(6) 1.1590(5) 0.2767(4) 0.0280(11) Uani 1 1 d . .
H11A H 0.2000 1.1405 0.3397 0.042 Uiso 1 1 calc R U
H11B H 0.0320 1.1516 0.2978 0.042 Uiso 1 1 calc R U
H11C H 0.1365 1.2686 0.2492 0.042 Uiso 1 1 calc R U
C12 C 0.1888(6) 1.0750(5) 0.0852(4) 0.0234(9) Uani 1 1 d . .
H12A H 0.1954 1.1813 0.0607 0.035 Uiso 1 1 calc R U
H12B H 0.0675 1.0832 0.1014 0.035 Uiso 1 1 calc R U
H12C H 0.2571 0.9902 0.0282 0.035 Uiso 1 1 calc R U
C13 C 0.0776(5) 0.7828(5) 0.2835(3) 0.0177(9) Uani 1 1 d . .
C14 C 0.1255(6) 0.5959(5) 0.2889(4) 0.0218(10) Uani 1 1 d . .
H14A H 0.0224 0.5716 0.3240 0.033 Uiso 1 1 calc R U
H14B H 0.2153 0.5499 0.3308 0.033 Uiso 1 1 calc R U
H14C H 0.1695 0.5466 0.2155 0.033 Uiso 1 1 calc R U
C15 C -0.0520(6) 0.8497(5) 0.2107(4) 0.0256(11) Uani 1 1 d . .
H15A H -0.1544 0.8210 0.2398 0.038 Uiso 1 1 calc R U
H15B H 0.0023 0.8012 0.1375 0.038 Uiso 1 1 calc R U
H15C H -0.0869 0.9697 0.2083 0.038 Uiso 1 1 calc R U
C16 C -0.0063(6) 0.8560(6) 0.3978(4) 0.0332(12) Uani 1 1 d . .
H16A H -0.0353 0.9755 0.3970 0.050 Uiso 1 1 calc R U
H16B H 0.0748 0.8073 0.4451 0.050 Uiso 1 1 calc R U
H16C H -0.1123 0.8323 0.4249 0.050 Uiso 1 1 calc R U

loop_
_atom_site_aniso_label
_atom_site_aniso_U_11
_atom_site_aniso_U_22
_atom_site_aniso_U_33
_atom_site_aniso_U_23
_atom_site_aniso_U_13
_atom_site_aniso_U_12
Cu1 0.0140(3) 0.0099(2) 0.0150(2) -0.0042(2) -0.0020(2) -0.00139(18)
F1 0.0232(13) 0.0112(11) 0.0156(13) -0.0060(9) 0.0011(10) -0.0062(10)
P1 0.0106(5) 0.0085(5) 0.0143(5) -0.0020(4) -0.0025(4) -0.0019(4)
N1 0.0125(18) 0.0064(15) 0.0214(19) -0.0016(14) -0.0026(15) -0.0019(14)
C1 0.024(2) 0.010(2) 0.030(3) 0.0005(18) -0.014(2) -0.0023(18)
C2 0.010(2) 0.025(2) 0.026(2) -0.0048(19) -0.0035(18) -0.0045(18)
C3 0.012(2) 0.012(2) 0.017(2) 0.0019(17) -0.0026(17) -0.0068(17)
C4 0.017(2) 0.018(2) 0.027(2) 0.0025(19) -0.009(2) -0.0075(18)
C5 0.027(3) 0.034(3) 0.020(2) 0.008(2) -0.012(2) -0.017(2)
C6 0.031(3) 0.029(3) 0.011(2) -0.0016(19) -0.0062(19) -0.017(2)
C7 0.019(2) 0.015(2) 0.016(2) -0.0022(17) -0.0019(18) -0.0039(19)
C8 0.014(2) 0.012(2) 0.018(2) 0.0044(17) -0.0057(18) -0.0081(17)
C9 0.017(2) 0.012(2) 0.019(2) -0.0005(17) -0.0020(18) -0.0020(17)
C10 0.023(2) 0.020(2) 0.037(3) 0.004(2) -0.006(2) -0.014(2)
C11 0.037(3) 0.012(2) 0.030(3) -0.002(2) -0.007(2) -0.003(2)
C12 0.026(2) 0.018(2) 0.023(2) 0.005(2) -0.006(2) -0.0048(18)
C13 0.017(2) 0.015(2) 0.023(2) -0.0042(18) -0.0030(18) -0.0084(18)
C14 0.019(2) 0.019(2) 0.028(3) 0.0053(19) -0.002(2) -0.0103(19)
C15 0.017(2) 0.018(2) 0.046(3) 0.003(2) -0.013(2) -0.0078(19)
C16 0.028(3) 0.038(3) 0.036(3) -0.015(2) 0.010(2) -0.022(2)

loop_
_atom_type_symbol
_atom_type_description
_atom_type_scat_dispersion_real
_atom_type_scat_dispersion_imag
_atom_type_scat_source
C C 0.0033 0.0016 'International Tables Vol C Tables 4.2.6.8 and 6.1.1.4'
H H 0.0000 0.0000 'International Tables Vol C Tables 4.2.6.8 and 6.1.1.4'
N N 0.0061 0.0033 'International Tables Vol C Tables 4.2.6.8 and 6.1.1.4'
F F 0.0171 0.0103 'International Tables Vol C Tables 4.2.6.8 and 6.1.1.4'
P P 0.1023 0.0942 'International Tables Vol C Tables 4.2.6.8 and 6.1.1.4'
Cu Cu 0.3201 1.2651 'International Tables Vol C Tables 4.2.6.8 and 6.1.1.4'

loop_
_geom_angle_atom_site_label_1
_geom_angle_atom_site_label_2
_geom_angle_atom_site_label_3
_geom_angle
_geom_angle_site_symmetry_1
_geom_angle_site_symmetry_3
F1 Cu1 F1 84.49(10) . 2_665
F1 Cu1 P1 147.22(8) . .
F1 Cu1 P1 126.86(7) 2_665 .
F1 Cu1 N1 98.61(11) . .
F1 Cu1 N1 96.42(10) 2_665 .
P1 Cu1 N1 88.08(9) . .
F1 Cu1 Cu1 43.54(7) . 2_665
F1 Cu1 Cu1 40.95(6) 2_665 2_665
P1 Cu1 Cu1 165.62(5) . 2_665
N1 Cu1 Cu1 100.14(8) . 2_665
Cu1 F1 Cu1 95.51(10) . 2_665
C8 P1 C9 105.19(18) . .
C8 P1 C13 104.19(19) . .
C9 P1 C13 112.64(18) . .
C8 P1 Cu1 102.00(13) . .
C9 P1 Cu1 117.80(13) . .
C13 P1 Cu1 113.06(13) . .
C3 N1 C1 111.9(3) . .
C3 N1 C2 111.4(3) . .
C1 N1 C2 110.6(3) . .
C3 N1 Cu1 110.3(2) . .
C1 N1 Cu1 108.1(2) . .
C2 N1 Cu1 104.1(2) . .
C4 C3 C8 119.6(4) . .
C4 C3 N1 120.4(3) . .
C8 C3 N1 120.0(3) . .
C5 C4 C3 122.0(4) . .
C4 C5 C6 119.2(4) . .
C7 C6 C5 119.6(4) . .
C6 C7 C8 122.1(4) . .
C7 C8 C3 117.5(4) . .
C7 C8 P1 123.1(3) . .
C3 C8 P1 119.5(3) . .
C10 C9 C11 108.9(4) . .
C10 C9 C12 108.1(4) . .
C11 C9 C12 107.9(3) . .
C10 C9 P1 105.5(3) . .
C11 C9 P1 118.6(3) . .
C12 C9 P1 107.4(3) . .
C16 C13 C15 109.8(4) . .
C16 C13 C14 107.8(4) . .
C15 C13 C14 108.4(3) . .
C16 C13 P1 117.5(3) . .
C15 C13 P1 108.9(3) . .
C14 C13 P1 104.0(3) . .

loop_
_geom_bond_atom_site_label_1
_geom_bond_atom_site_label_2
_geom_bond_distance
_geom_bond_site_symmetry_2
Cu1 F1 1.971(2) .
Cu1 F1 2.071(2) 2_665
Cu1 P1 2.1200(12) .
Cu1 N1 2.279(3) .
Cu1 Cu1 2.9929(11) 2_665
F1 Cu1 2.071(2) 2_665
P1 C8 1.844(4) .
P1 C9 1.873(4) .
P1 C13 1.894(4) .
N1 C3 1.450(5) .
N1 C1 1.471(5) .
N1 C2 1.481(5) .
C3 C4 1.391(6) .
C3 C8 1.407(6) .
C4 C5 1.373(6) .
C5 C6 1.386(6) .
C6 C7 1.384(6) .
C7 C8 1.402(5) .
C9 C10 1.527(6) .
C9 C11 1.528(5) .
C9 C12 1.543(6) .
C13 C16 1.522(6) .
C13 C15 1.528(6) .
C13 C14 1.531(6) .

loop_
_geom_torsion_atom_site_label_1
_geom_torsion_atom_site_label_2
_geom_torsion_atom_site_label_3
_geom_torsion_atom_site_label_4
_geom_torsion
C1 N1 C3 C4 61.1(5)
C2 N1 C3 C4 -63.3(5)
Cu1 N1 C3 C4 -178.4(3)
C1 N1 C3 C8 -119.6(4)
C2 N1 C3 C8 116.0(4)
Cu1 N1 C3 C8 0.9(4)
C8 C3 C4 C5 -1.1(6)
N1 C3 C4 C5 178.2(4)
C3 C4 C5 C6 -0.1(7)
C4 C5 C6 C7 1.7(7)
C5 C6 C7 C8 -2.1(7)
C6 C7 C8 C3 0.9(6)
C6 C7 C8 P1 -179.1(3)
C4 C3 C8 C7 0.7(6)
N1 C3 C8 C7 -178.6(4)
C4 C3 C8 P1 -179.4(3)
N1 C3 C8 P1 1.3(5)
C9 P1 C8 C7 53.6(4)
C13 P1 C8 C7 -65.1(4)
Cu1 P1 C8 C7 177.1(3)
C9 P1 C8 C3 -126.3(3)
C13 P1 C8 C3 115.0(3)
Cu1 P1 C8 C3 -2.8(4)
C8 P1 C9 C10 51.8(3)
C13 P1 C9 C10 164.7(3)
Cu1 P1 C9 C10 -60.9(3)
C8 P1 C9 C11 -70.4(4)
C13 P1 C9 C11 42.4(4)
Cu1 P1 C9 C11 176.8(3)
C8 P1 C9 C12 166.9(3)
C13 P1 C9 C12 -80.2(3)
Cu1 P1 C9 C12 54.2(3)
C8 P1 C13 C16 48.1(4)
C9 P1 C13 C16 -65.4(4)
Cu1 P1 C13 C16 158.0(3)
C8 P1 C13 C15 173.7(3)
C9 P1 C13 C15 60.2(3)
Cu1 P1 C13 C15 -76.4(3)
C8 P1 C13 C14 -70.8(3)
C9 P1 C13 C14 175.7(3)
Cu1 P1 C13 C14 39.1(3)
